data_5910049
loop_
_publ_author_name
'Wyckoff, R. W. G.'

_publ_section_title
;
Page 225 from the second edition of Structure of Crystals by Wyckoff.
published by The Chemical Catalog Company, INC, New York in 1931
& http://cst-www.nrl.navy.mil/lattice/
;
_journal_name_full 'The second edition of Structure of Crystals'
_journal_page_first 225
_journal_page_last 225
_journal_year 1931
_chemical_formula_structural CuPt
_chemical_formula_sum 'Cu Pt'
_symmetry_cell_setting trigonal
_symmetry_Int_Tables_number 166
_symmetry_space_group_name_H-M 'R -3 m'
_audit_creation_date 2005-11-12
_audit_creation_method
;
Page 225 from the second edition of Structure of Crystals by Wyckoff.
published by The Chemical Catalog Company, INC, New York in 1931
& http://cst-www.nrl.navy.mil/lattice/
;
_audit_update_record 'created by Girish Upreti, Portland State University'
_cell_angle_alpha 90.54
_cell_angle_beta 90.54
_cell_angle_gamma 90.54
_cell_length_a 3.77
_cell_length_b 3.77
_cell_length_c 3.77
_cell_volume 53.575
_cod_database_code 5910049

loop_
_atom_site_fract_x
_atom_site_fract_y
_atom_site_fract_z
_atom_site_label
0.00000 0.00000 0.00000 Cu
0.50000 0.50000 0.50000 Pt
